data_2232932
loop_
_publ_author_name
'Aslam, M.'
'Anis, I.'
'Afza, N.'
'Nelofar, A.'
'Yousuf, S.'

_publ_section_title
;
 {5-Chloro-2-[(4-nitrobenzylidene)amino]phenyl}(phenyl)methanone
;
_journal_coeditor_code RZ2660
_journal_issue 12
_journal_name_full 'Acta Crystallographica Section E'
_journal_page_first o3215
_journal_paper_doi 10.1107/S1600536811046162
_journal_volume 67
_journal_year 2011
_chemical_formula_iupac 'C20 H13 Cl N2 O3'
_chemical_formula_moiety 'C20 H13 Cl N2 O3'
_chemical_formula_sum 'C20 H13 Cl N2 O3'
_chemical_formula_weight 364.77
_chemical_name_systematic
;
{5-Chloro-2-[(4-nitrobenzylidene)amino]phenyl}(phenyl)methanone
;
_space_group_IT_number 14
_symmetry_cell_setting monoclinic
_symmetry_space_group_name_Hall '-P 2yn'
_symmetry_space_group_name_H-M 'P 1 21/n 1'
_atom_sites_solution_hydrogens geom
_atom_sites_solution_primary direct
_atom_sites_solution_secondary difmap
_audit_creation_method SHELXL-97
_cell_angle_alpha 90.00
_cell_angle_beta 98.030(6)
_cell_angle_gamma 90.00
_cell_formula_units_Z 4
_cell_length_a 7.231(2)
_cell_length_b 20.235(6)
_cell_length_c 11.942(4)
_cell_measurement_reflns_used 1927
_cell_measurement_temperature 273(2)
_cell_measurement_theta_max 22.35
_cell_measurement_theta_min 2.65
_cell_volume 1730.2(9)
_computing_cell_refinement 'SAINT (Bruker, 2000)'
_computing_data_collection 'SMART (Bruker, 2000)'
_computing_data_reduction 'SAINT (Bruker, 2000)'
_computing_molecular_graphics 'SHELXTL (Sheldrick, 2008)'
_computing_publication_material
;
SHELXTL (Sheldrick, 2008), PARST (Nardelli, 1995) and PLATON
(Spek, 2009)
;
_computing_structure_refinement 'SHELXL97 (Sheldrick, 2008)'
_computing_structure_solution 'SHELXS97 (Sheldrick, 2008)'
_diffrn_ambient_temperature 273(2)
_diffrn_measured_fraction_theta_full 0.970
_diffrn_measured_fraction_theta_max 0.970
_diffrn_measurement_device_type
;
Bruker SMART APEX CCD area-detector
;
_diffrn_measurement_method '\w scan'
_diffrn_radiation_monochromator graphite
_diffrn_radiation_source 'fine-focus sealed tube'
_diffrn_radiation_type MoK\a
_diffrn_radiation_wavelength 0.71073
_diffrn_reflns_av_R_equivalents 0.0339
_diffrn_reflns_av_sigmaI/netI 0.0355
_diffrn_reflns_limit_h_max 8
_diffrn_reflns_limit_h_min -8
_diffrn_reflns_limit_k_max 24
_diffrn_reflns_limit_k_min -24
_diffrn_reflns_limit_l_max 14
_diffrn_reflns_limit_l_min -14
_diffrn_reflns_number 9867
_diffrn_reflns_theta_full 25.50
_diffrn_reflns_theta_max 25.50
_diffrn_reflns_theta_min 1.99
_exptl_absorpt_coefficient_mu 0.243
_exptl_absorpt_correction_T_max 0.9737
_exptl_absorpt_correction_T_min 0.9484
_exptl_absorpt_correction_type multi-scan
_exptl_absorpt_process_details '(SADABS; Bruker, 2000)'
_exptl_crystal_colour yellow
_exptl_crystal_density_diffrn 1.400
_exptl_crystal_density_method 'not measured'
_exptl_crystal_description block
_exptl_crystal_F_000 752
_exptl_crystal_size_max 0.22
_exptl_crystal_size_mid 0.13
_exptl_crystal_size_min 0.11
_refine_diff_density_max 0.173
_refine_diff_density_min -0.220
_refine_ls_extinction_method none
_refine_ls_goodness_of_fit_ref 1.061
_refine_ls_hydrogen_treatment constr
_refine_ls_matrix_type full
_refine_ls_number_parameters 235
_refine_ls_number_reflns 3117
_refine_ls_number_restraints 0
_refine_ls_restrained_S_all 1.061
_refine_ls_R_factor_all 0.0836
_refine_ls_R_factor_gt 0.0494
_refine_ls_shift/su_max 0.000
_refine_ls_shift/su_mean 0.000
_refine_ls_structure_factor_coef Fsqd
_refine_ls_weighting_details 'calc w=1/[\s^2^(Fo^2^)+(0.0442P)^2^+0.6878P] where P=(Fo^2^+2Fc^2^)/3'
_refine_ls_weighting_scheme calc
_refine_ls_wR_factor_gt 0.1104
_refine_ls_wR_factor_ref 0.1253
_reflns_number_gt 2059
_reflns_number_total 3117
_reflns_threshold_expression I>2sigma(I)
_cod_data_source_file rz2660.cif
_cod_data_source_block I
_cod_original_cell_volume 1730.1(9)
_cod_original_sg_symbol_H-M 'P 21/n'
_cod_database_code 2232932
_cod_database_fobs_code 2232932

loop_
_symmetry_equiv_pos_as_xyz
'x, y, z'
'-x+1/2, y+1/2, -z+1/2'
'-x, -y, -z'
'x-1/2, -y-1/2, z-1/2'

loop_
_atom_site_type_symbol
_atom_site_label
_atom_site_fract_x
_atom_site_fract_y
_atom_site_fract_z
_atom_site_U_iso_or_equiv
_atom_site_adp_type
_atom_site_calc_flag
_atom_site_refinement_flags
_atom_site_occupancy
_atom_site_symmetry_multiplicity
Cl Cl1 0.19880(13) 0.14369(6) 0.09091(6) 0.0991(4) Uani d . 1 1
O O1 0.5383(3) 0.18026(11) 0.52750(17) 0.0748(6) Uani d . 1 1
O O2 0.2903(3) -0.18427(11) 1.03849(16) 0.0729(6) Uani d . 1 1
O O3 0.3022(4) -0.08484(12) 1.09952(18) 0.1055(9) Uani d . 1 1
N N1 0.2719(3) 0.02909(11) 0.54984(17) 0.0546(6) Uani d . 1 1
N N2 0.2951(3) -0.12485(13) 1.02346(19) 0.0610(6) Uani d . 1 1
C C1 0.0800(4) 0.16884(13) 0.6054(2) 0.0559(7) Uani d . 1 1
H H1B 0.0152 0.1594 0.5344 0.067 Uiso calc R 1 1
C C2 -0.0173(4) 0.18077(15) 0.6959(3) 0.0705(9) Uani d . 1 1
H H2A -0.1472 0.1797 0.6854 0.085 Uiso calc R 1 1
C C3 0.0798(5) 0.19418(15) 0.8012(3) 0.0682(9) Uani d . 1 1
H H3A 0.0151 0.2016 0.8620 0.082 Uiso calc R 1 1
C C4 0.2711(5) 0.19659(15) 0.8168(2) 0.0631(8) Uani d . 1 1
H H4A 0.3357 0.2058 0.8879 0.076 Uiso calc R 1 1
C C5 0.3672(4) 0.18538(13) 0.7273(2) 0.0535(7) Uani d . 1 1
H H5A 0.4970 0.1875 0.7382 0.064 Uiso calc R 1 1
C C6 0.2730(4) 0.17095(11) 0.6210(2) 0.0442(6) Uani d . 1 1
C C7 0.3806(4) 0.15890(12) 0.5257(2) 0.0472(6) Uani d . 1 1
C C8 0.2958(3) 0.11941(13) 0.42535(19) 0.0444(6) Uani d . 1 1
C C9 0.2807(4) 0.14706(15) 0.3181(2) 0.0563(7) Uani d . 1 1
H H9A 0.3118 0.1912 0.3093 0.068 Uiso calc R 1 1
C C10 0.2197(4) 0.10903(17) 0.2252(2) 0.0590(8) Uani d . 1 1
C C11 0.1768(4) 0.04369(17) 0.2359(2) 0.0614(8) Uani d . 1 1
H H11A 0.1375 0.0184 0.1719 0.074 Uiso calc R 1 1
C C12 0.1918(4) 0.01582(14) 0.3409(2) 0.0610(8) Uani d . 1 1
H H12A 0.1618 -0.0285 0.3480 0.073 Uiso calc R 1 1
C C13 0.2515(4) 0.05276(13) 0.43751(19) 0.0462(6) Uani d . 1 1
C C14 0.2730(4) -0.03103(13) 0.5735(2) 0.0488(7) Uani d . 1 1
H H14A 0.2657 -0.0619 0.5154 0.059 Uiso calc R 1 1
C C15 0.2857(3) -0.05421(12) 0.6908(2) 0.0448(6) Uani d . 1 1
C C16 0.3020(4) -0.01050(14) 0.7803(2) 0.0566(7) Uani d . 1 1
H H16A 0.3102 0.0346 0.7667 0.068 Uiso calc R 1 1
C C17 0.3062(4) -0.03285(14) 0.8895(2) 0.0581(8) Uani d . 1 1
H H17A 0.3180 -0.0034 0.9498 0.070 Uiso calc R 1 1
C C18 0.2927(4) -0.09993(13) 0.9074(2) 0.0478(6) Uani d . 1 1
C C19 0.2786(4) -0.14440(13) 0.8209(2) 0.0531(7) Uani d . 1 1
H H19A 0.2719 -0.1895 0.8351 0.064 Uiso calc R 1 1
C C20 0.2745(4) -0.12143(13) 0.7120(2) 0.0528(7) Uani d . 1 1
H H20A 0.2642 -0.1512 0.6522 0.063 Uiso calc R 1 1

loop_
_atom_site_aniso_label
_atom_site_aniso_U_11
_atom_site_aniso_U_22
_atom_site_aniso_U_33
_atom_site_aniso_U_12
_atom_site_aniso_U_13
_atom_site_aniso_U_23
Cl1 0.0832(7) 0.1653(10) 0.0474(4) -0.0118(6) 0.0041(4) 0.0365(5)
O1 0.0597(14) 0.0966(17) 0.0717(14) -0.0256(12) 0.0214(11) -0.0183(11)
O2 0.0972(18) 0.0613(14) 0.0608(13) -0.0026(13) 0.0128(11) 0.0164(10)
O3 0.186(3) 0.0809(17) 0.0499(13) 0.0053(18) 0.0163(15) -0.0056(12)
N1 0.0755(18) 0.0418(13) 0.0458(12) 0.0014(12) 0.0063(11) 0.0035(9)
N2 0.0676(17) 0.0663(17) 0.0484(14) 0.0002(14) 0.0057(12) 0.0003(12)
C1 0.0523(19) 0.0556(18) 0.0602(17) -0.0004(14) 0.0091(14) -0.0060(13)
C2 0.059(2) 0.072(2) 0.085(2) 0.0021(16) 0.0268(18) -0.0072(17)
C3 0.089(3) 0.063(2) 0.0586(19) 0.0127(18) 0.0333(18) 0.0035(14)
C4 0.075(2) 0.069(2) 0.0452(16) 0.0092(17) 0.0094(15) 0.0049(13)
C5 0.0576(18) 0.0553(17) 0.0476(15) 0.0049(14) 0.0077(13) 0.0037(12)
C6 0.0493(17) 0.0368(14) 0.0471(14) -0.0004(12) 0.0083(12) 0.0031(11)
C7 0.0489(17) 0.0454(16) 0.0477(15) -0.0028(13) 0.0080(12) 0.0039(11)
C8 0.0408(15) 0.0512(16) 0.0424(14) 0.0023(12) 0.0108(11) 0.0033(11)
C9 0.0538(18) 0.0645(19) 0.0509(17) -0.0034(15) 0.0085(13) 0.0164(14)
C10 0.0458(18) 0.091(2) 0.0409(15) 0.0045(16) 0.0086(13) 0.0125(15)
C11 0.0555(19) 0.085(2) 0.0417(15) 0.0083(17) 0.0012(13) -0.0088(14)
C12 0.075(2) 0.0539(18) 0.0529(17) 0.0018(15) 0.0046(15) -0.0083(13)
C13 0.0501(17) 0.0494(16) 0.0397(13) 0.0052(13) 0.0081(12) 0.0005(11)
C14 0.0530(18) 0.0473(17) 0.0476(15) 0.0010(13) 0.0122(12) -0.0015(12)
C15 0.0436(16) 0.0422(15) 0.0494(15) 0.0013(12) 0.0098(12) 0.0021(11)
C16 0.071(2) 0.0431(16) 0.0543(17) -0.0057(14) 0.0019(14) 0.0019(12)
C17 0.072(2) 0.0481(17) 0.0514(16) -0.0011(15) 0.0002(14) -0.0074(13)
C18 0.0462(16) 0.0528(17) 0.0433(14) 0.0020(13) 0.0027(12) 0.0047(12)
C19 0.0625(19) 0.0424(16) 0.0556(16) -0.0003(13) 0.0130(14) 0.0037(12)
C20 0.0646(19) 0.0447(16) 0.0500(15) 0.0019(14) 0.0111(13) -0.0013(12)

loop_
_atom_type_symbol
_atom_type_description
_atom_type_scat_dispersion_real
_atom_type_scat_dispersion_imag
_atom_type_scat_source
C C 0.0033 0.0016 'International Tables Vol C Tables 4.2.6.8 and 6.1.1.4'
H H 0.0000 0.0000 'International Tables Vol C Tables 4.2.6.8 and 6.1.1.4'
N N 0.0061 0.0033 'International Tables Vol C Tables 4.2.6.8 and 6.1.1.4'
O O 0.0106 0.0060 'International Tables Vol C Tables 4.2.6.8 and 6.1.1.4'
Cl Cl 0.1484 0.1585 'International Tables Vol C Tables 4.2.6.8 and 6.1.1.4'

loop_
_geom_angle_atom_site_label_1
_geom_angle_atom_site_label_2
_geom_angle_atom_site_label_3
_geom_angle
C14 N1 C13 122.8(2)
O3 N2 O2 123.3(2)
O3 N2 C18 118.0(3)
O2 N2 C18 118.7(2)
C6 C1 C2 120.1(3)
C6 C1 H1B 119.9
C2 C1 H1B 119.9
C3 C2 C1 119.6(3)
C3 C2 H2A 120.2
C1 C2 H2A 120.2
C4 C3 C2 120.5(3)
C4 C3 H3A 119.8
C2 C3 H3A 119.8
C3 C4 C5 120.0(3)
C3 C4 H4A 120.0
C5 C4 H4A 120.0
C4 C5 C6 120.7(3)
C4 C5 H5A 119.6
C6 C5 H5A 119.6
C1 C6 C5 119.1(2)
C1 C6 C7 121.3(2)
C5 C6 C7 119.6(2)
O1 C7 C6 121.2(2)
O1 C7 C8 118.8(2)
C6 C7 C8 120.0(2)
C9 C8 C13 119.7(2)
C9 C8 C7 119.6(2)
C13 C8 C7 120.4(2)
C10 C9 C8 119.7(3)
C10 C9 H9A 120.2
C8 C9 H9A 120.2
C11 C10 C9 121.2(3)
C11 C10 Cl1 119.0(2)
C9 C10 Cl1 119.8(3)
C12 C11 C10 119.6(3)
C12 C11 H11A 120.2
C10 C11 H11A 120.2
C11 C12 C13 121.0(3)
C11 C12 H12A 119.5
C13 C12 H12A 119.5
C12 C13 C8 118.7(2)
C12 C13 N1 125.8(2)
C8 C13 N1 115.5(2)
N1 C14 C15 121.7(2)
N1 C14 H14A 119.2
C15 C14 H14A 119.2
C16 C15 C20 119.2(2)
C16 C15 C14 121.4(2)
C20 C15 C14 119.3(2)
C17 C16 C15 120.7(3)
C17 C16 H16A 119.6
C15 C16 H16A 119.6
C18 C17 C16 118.5(2)
C18 C17 H17A 120.7
C16 C17 H17A 120.7
C19 C18 C17 122.1(2)
C19 C18 N2 118.5(2)
C17 C18 N2 119.4(2)
C18 C19 C20 118.8(3)
C18 C19 H19A 120.6
C20 C19 H19A 120.6
C19 C20 C15 120.6(2)
C19 C20 H20A 119.7
C15 C20 H20A 119.7

loop_
_geom_bond_atom_site_label_1
_geom_bond_atom_site_label_2
_geom_bond_distance
Cl1 C10 1.738(3)
O1 C7 1.217(3)
O2 N2 1.217(3)
O3 N2 1.213(3)
N1 C14 1.249(3)
N1 C13 1.413(3)
N2 C18 1.472(3)
C1 C6 1.383(4)
C1 C2 1.390(4)
C1 H1B 0.9300
C2 C3 1.379(4)
C2 H2A 0.9300
C3 C4 1.370(4)
C3 H3A 0.9300
C4 C5 1.372(4)
C4 H4A 0.9300
C5 C6 1.386(3)
C5 H5A 0.9300
C6 C7 1.485(3)
C7 C8 1.498(3)
C8 C9 1.388(3)
C8 C13 1.398(3)
C9 C10 1.371(4)
C9 H9A 0.9300
C10 C11 1.368(4)
C11 C12 1.366(4)
C11 H11A 0.9300
C12 C13 1.392(4)
C12 H12A 0.9300
C14 C15 1.468(3)
C14 H14A 0.9300
C15 C16 1.379(4)
C15 C20 1.388(3)
C16 C17 1.377(4)
C16 H16A 0.9300
C17 C18 1.380(4)
C17 H17A 0.9300
C18 C19 1.364(4)
C19 C20 1.377(3)
C19 H19A 0.9300
C20 H20A 0.9300

loop_
_geom_hbond_atom_site_label_D
_geom_hbond_atom_site_label_H
_geom_hbond_atom_site_label_A
_geom_hbond_site_symmetry_A
_geom_hbond_distance_DH
_geom_hbond_distance_HA
_geom_hbond_distance_DA
_geom_hbond_angle_DHA
C19 H19A Cg1 2_546 0.93 2.68 3.538(3) 154

loop_
_geom_torsion_atom_site_label_1
_geom_torsion_atom_site_label_2
_geom_torsion_atom_site_label_3
_geom_torsion_atom_site_label_4
_geom_torsion
C6 C1 C2 C3 -0.5(4)
C1 C2 C3 C4 0.8(5)
C2 C3 C4 C5 -0.2(5)
C3 C4 C5 C6 -0.6(4)
C2 C1 C6 C5 -0.3(4)
C2 C1 C6 C7 -179.5(2)
C4 C5 C6 C1 0.9(4)
C4 C5 C6 C7 -179.9(2)
C1 C6 C7 O1 156.5(3)
C5 C6 C7 O1 -22.7(4)
C1 C6 C7 C8 -24.0(4)
C5 C6 C7 C8 156.8(2)
O1 C7 C8 C9 -57.3(4)
C6 C7 C8 C9 123.1(3)
O1 C7 C8 C13 115.5(3)
C6 C7 C8 C13 -64.1(3)
C13 C8 C9 C10 1.0(4)
C7 C8 C9 C10 173.8(2)
C8 C9 C10 C11 -1.3(4)
C8 C9 C10 Cl1 179.5(2)
C9 C10 C11 C12 1.0(4)
Cl1 C10 C11 C12 -179.7(2)
C10 C11 C12 C13 -0.4(5)
C11 C12 C13 C8 0.1(4)
C11 C12 C13 N1 179.9(3)
C9 C8 C13 C12 -0.4(4)
C7 C8 C13 C12 -173.2(2)
C9 C8 C13 N1 179.7(2)
C7 C8 C13 N1 7.0(3)
C14 N1 C13 C12 14.4(4)
C14 N1 C13 C8 -165.8(3)
C13 N1 C14 C15 -177.1(2)
N1 C14 C15 C16 -1.8(4)
N1 C14 C15 C20 176.0(3)
C20 C15 C16 C17 -0.4(4)
C14 C15 C16 C17 177.4(2)
C15 C16 C17 C18 -0.4(4)
C16 C17 C18 C19 1.1(4)
C16 C17 C18 N2 -179.4(2)
O3 N2 C18 C19 -177.9(3)
O2 N2 C18 C19 2.2(4)
O3 N2 C18 C17 2.6(4)
O2 N2 C18 C17 -177.2(3)
C17 C18 C19 C20 -1.1(4)
N2 C18 C19 C20 179.4(2)
C18 C19 C20 C15 0.4(4)
C16 C15 C20 C19 0.4(4)
C14 C15 C20 C19 -177.5(2)

loop_
_cod_related_entry_id
_cod_related_entry_database
_cod_related_entry_code
1 ChemSpider 21814769
